data_7104405
loop_
_publ_author_name
'Wang, Ruihu'
'Guo, Yong'
'Zeng, Zhuo'
'Shreeve, Jean'ne M'

_publ_section_title
;
 Nitrogen-rich nitroguanidyl-functionalized tetrazolate energetic
 salts.
;
_journal_issue 19
_journal_name_full 'Chemical communications (Cambridge, England)'
_journal_page_first 2697
_journal_page_last 2699
_journal_paper_doi 10.1039/b823157e
_journal_volume 34
_journal_year 2009
_chemical_formula_moiety 'C4 H8 N7 O2 1+, C2 H3 N8 O2 1-, H2 O1'
_chemical_formula_sum 'C6 H13 N15 O5'
_chemical_formula_weight 375.31
_chemical_name_common
;
5-(nitroimino)hexahydroimidazo(4,5)imidazol-2-iminium 5-(2-
nitroguanidino)tetrazol-1-ide hydrate
;
_chemical_name_systematic
;
5-(nitroimino)hexahydroimidazo[4,5]imidazol-2-iminium
5-(2-nitroguanidino)tetrazol-1-ide hydrate
;
_space_group_IT_number 2
_symmetry_cell_setting triclinic
_symmetry_space_group_name_Hall '-P 1'
_symmetry_space_group_name_H-M 'P -1'
_atom_sites_solution_hydrogens geom
_atom_sites_solution_primary direct
_atom_sites_solution_secondary difmap
_audit_creation_date 2008-07-31
_audit_creation_method 'from SHELXTL CIF, local template and enCIFer'
_cell_angle_alpha 102.566(2)
_cell_angle_beta 98.514(2)
_cell_angle_gamma 108.446(2)
_cell_formula_units_Z 2
_cell_length_a 8.2741(4)
_cell_length_b 8.4920(4)
_cell_length_c 11.3507(8)
_cell_measurement_reflns_used 4558
_cell_measurement_temperature 140(2)
_cell_measurement_theta_max 28.287
_cell_measurement_theta_min 2.667
_cell_volume 717.90(7)
_computing_cell_refinement 'Bruker APEX2 v2.1-0 (Bruker, 2006)'
_computing_data_collection 'Bruker APEX2 v2.1-0 (Bruker, 2006)'
_computing_data_reduction
;
Bruker SAINT v7.34A (Bruker, 2002), Bruker XPREP v6.12 (Bruker, 2001)
;
_computing_molecular_graphics 'Bruker SHELXTL v6.12 (Bruker, 2000b)'
_computing_publication_material 'Bruker SHELXTL v6.12 (Bruker, 2000b)'
_computing_structure_refinement 'Bruker SHELXTL v6.12 (Bruker, 2000b)'
_computing_structure_solution 'Bruker SHELXTL v6.12 (Bruker, 2000b)'
_diffrn_ambient_temperature 140(2)
_diffrn_measured_fraction_theta_full 0.990
_diffrn_measured_fraction_theta_max 0.980
_diffrn_measurement_device_type 'Bruker SMART APEX II CCD'
_diffrn_measurement_method '\w scans'
_diffrn_radiation_monochromator graphite
_diffrn_radiation_source 'fine focus sealed tube'
_diffrn_radiation_type MoK\a
_diffrn_radiation_wavelength 0.71073
_diffrn_reflns_av_R_equivalents 0.0124
_diffrn_reflns_av_sigmaI/netI 0.0162
_diffrn_reflns_limit_h_max 11
_diffrn_reflns_limit_h_min -11
_diffrn_reflns_limit_k_max 11
_diffrn_reflns_limit_k_min -11
_diffrn_reflns_limit_l_max 15
_diffrn_reflns_limit_l_min -15
_diffrn_reflns_number 7955
_diffrn_reflns_theta_full 25.00
_diffrn_reflns_theta_max 28.39
_diffrn_reflns_theta_min 1.89
_exptl_absorpt_coefficient_mu 0.149
_exptl_absorpt_correction_T_max 1.0000
_exptl_absorpt_correction_T_min 0.7746
_exptl_absorpt_correction_type multi-scan
_exptl_absorpt_process_details 'SADABS v2004/1 (Bruker, 2004)'
_exptl_crystal_colour colorless
_exptl_crystal_density_diffrn 1.736
_exptl_crystal_density_method 'not measured'
_exptl_crystal_description irregular
_exptl_crystal_F_000 388
_exptl_crystal_size_max 0.77
_exptl_crystal_size_mid 0.46
_exptl_crystal_size_min 0.13
_refine_diff_density_max 0.498
_refine_diff_density_min -0.481
_refine_diff_density_rms 0.065
_refine_ls_extinction_method none
_refine_ls_goodness_of_fit_ref 0.955
_refine_ls_hydrogen_treatment mixed
_refine_ls_matrix_type full
_refine_ls_number_parameters 243
_refine_ls_number_reflns 3522
_refine_ls_number_restraints 3
_refine_ls_restrained_S_all 0.955
_refine_ls_R_factor_all 0.0426
_refine_ls_R_factor_gt 0.0389
_refine_ls_shift/su_max 0.001
_refine_ls_shift/su_mean 0.000
_refine_ls_structure_factor_coef Fsqd
_refine_ls_weighting_details 'calc w=1/[\s^2^(Fo^2^)+(0.0694P)^2^+0.3439P] where P=(Fo^2^+2Fc^2^)/3'
_refine_ls_weighting_scheme calc
_refine_ls_wR_factor_gt 0.1059
_refine_ls_wR_factor_ref 0.1094
_reflns_number_gt 3173
_reflns_number_total 3522
_reflns_threshold_expression I>2\s(I)
_cod_data_source_file b823157e.txt
_cod_data_source_block shrv07
_cod_depositor_comments
;
The following automatic conversions were performed:
'_symmetry_cell_setting' value 'Triclinic' changed to 'triclinic'
according to '/home/saulius/struct/CIF-dictionaries/cif_core.dic'
dictionary named 'cif_core.dic' version 2.4.1 from 2010-06-29.

Automatic conversion script
Id: cif_fix_enum 1527 2010-12-29 10:47:43Z saulius 
;
_cod_original_sg_symbol_H-M P-1
_cod_database_code 7104405

loop_
_symmetry_equiv_pos_as_xyz
'x, y, z'
'-x, -y, -z'

loop_
_atom_site_label
_atom_site_type_symbol
_atom_site_fract_x
_atom_site_fract_y
_atom_site_fract_z
_atom_site_U_iso_or_equiv
_atom_site_adp_type
_atom_site_occupancy
_atom_site_symmetry_multiplicity
_atom_site_calc_flag
_atom_site_refinement_flags
_atom_site_disorder_assembly
_atom_site_disorder_group
C1 C 0.03243(15) 0.29625(15) 0.37750(11) 0.0161(2) Uani 1 1 d . . .
N2 N -0.03658(14) 0.40729(14) 0.34431(9) 0.0194(2) Uani 1 1 d . . .
N3 N -0.07664(14) 0.35343(15) 0.21892(10) 0.0214(2) Uani 1 1 d . . .
N4 N -0.03300(14) 0.21898(15) 0.18158(10) 0.0221(2) Uani 1 1 d . . .
N5 N 0.03854(14) 0.17884(14) 0.28068(9) 0.0205(2) Uani 1 1 d . . .
N6 N 0.09081(14) 0.30810(13) 0.50139(9) 0.0174(2) Uani 1 1 d . . .
H6A H 0.0773 0.3893 0.5577 0.021 Uiso 1 1 calc R . .
N7 N 0.19360(14) 0.08292(14) 0.46286(9) 0.0191(2) Uani 1 1 d . . .
H7A H 0.1620 0.0685 0.3826 0.023 Uiso 1 1 calc R . .
H7B H 0.2432 0.0158 0.4900 0.023 Uiso 1 1 calc R . .
C7 C 0.16678(15) 0.20454(15) 0.54218(11) 0.0159(2) Uani 1 1 d . . .
N8 N 0.20515(14) 0.24601(13) 0.66927(9) 0.0183(2) Uani 1 1 d . . .
N9 N 0.28506(14) 0.15728(14) 0.72335(10) 0.0192(2) Uani 1 1 d . . .
O9A O 0.31761(14) 0.20065(13) 0.83919(8) 0.0263(2) Uani 1 1 d . . .
O9B O 0.32838(13) 0.03966(13) 0.66668(9) 0.0265(2) Uani 1 1 d . . .
C10 C 0.42624(15) 0.45018(15) 1.29863(11) 0.0167(2) Uani 1 1 d . . .
N11 N 0.50290(14) 0.34807(14) 1.33779(10) 0.0197(2) Uani 1 1 d . . .
H11A H 0.5479 0.3618 1.4162 0.024 Uiso 1 1 calc R . .
C12 C 0.50304(15) 0.21255(15) 1.23593(11) 0.0181(2) Uani 1 1 d . . .
H12A H 0.6230 0.2096 1.2364 0.022 Uiso 1 1 calc R . .
N13 N 0.37516(14) 0.04394(13) 1.22550(9) 0.0183(2) Uani 1 1 d . . .
H13A H 0.3776 -0.0123 1.2819 0.022 Uiso 1 1 calc R . .
N14 N 0.12737(15) -0.16654(14) 1.08036(10) 0.0232(2) Uani 1 1 d . . .
H14A H 0.1185 -0.2391 1.1260 0.028 Uiso 1 1 calc R . .
H14B H 0.0516 -0.1963 1.0089 0.028 Uiso 1 1 calc R . .
C14 C 0.25326(16) -0.01436(15) 1.11874(10) 0.0166(2) Uani 1 1 d . . .
N15 N 0.27417(14) 0.10450(13) 1.05592(9) 0.0191(2) Uani 1 1 d . . .
H15A H 0.2046 0.0903 0.9847 0.023 Uiso 1 1 calc R . .
C16 C 0.42567(16) 0.25924(15) 1.11992(11) 0.0181(2) Uani 1 1 d . . .
H16A H 0.5114 0.2874 1.0672 0.022 Uiso 1 1 calc R . .
N17 N 0.38186(14) 0.40795(13) 1.17507(10) 0.0185(2) Uani 1 1 d . . .
H17A H 0.3326 0.4625 1.1324 0.022 Uiso 1 1 calc R . .
N18 N 0.40955(14) 0.57332(13) 1.38899(10) 0.0191(2) Uani 1 1 d . . .
N19 N 0.33859(14) 0.68264(14) 1.35440(10) 0.0209(2) Uani 1 1 d . . .
O20 O 0.32381(15) 0.78987(13) 1.44077(10) 0.0332(3) Uani 1 1 d . . .
O21 O 0.29330(14) 0.67859(13) 1.24363(9) 0.0282(2) Uani 1 1 d . . .
O1S O 0.21659(15) 0.47763(14) 0.95262(9) 0.0296(2) Uani 1 1 d D . .
H1SA H 0.236(2) 0.3973(18) 0.9031(11) 0.045(6) Uiso 1 1 d D . .
H1SB H 0.168(2) 0.524(2) 0.9044(12) 0.044(5) Uiso 1 1 d D . .

loop_
_atom_site_aniso_label
_atom_site_aniso_U_11
_atom_site_aniso_U_22
_atom_site_aniso_U_33
_atom_site_aniso_U_23
_atom_site_aniso_U_13
_atom_site_aniso_U_12
C1 0.0142(5) 0.0177(5) 0.0156(5) 0.0049(4) 0.0013(4) 0.0055(4)
N2 0.0223(5) 0.0222(5) 0.0153(5) 0.0060(4) 0.0015(4) 0.0108(4)
N3 0.0222(5) 0.0276(6) 0.0156(5) 0.0067(4) 0.0018(4) 0.0114(4)
N4 0.0227(5) 0.0301(6) 0.0149(5) 0.0051(4) 0.0009(4) 0.0136(5)
N5 0.0234(5) 0.0244(5) 0.0143(5) 0.0038(4) 0.0008(4) 0.0122(4)
N6 0.0223(5) 0.0181(5) 0.0129(5) 0.0036(4) 0.0019(4) 0.0106(4)
N7 0.0244(5) 0.0204(5) 0.0155(5) 0.0053(4) 0.0032(4) 0.0127(4)
C7 0.0146(5) 0.0158(5) 0.0165(5) 0.0055(4) 0.0023(4) 0.0045(4)
N8 0.0223(5) 0.0194(5) 0.0153(5) 0.0064(4) 0.0029(4) 0.0099(4)
N9 0.0219(5) 0.0195(5) 0.0164(5) 0.0074(4) 0.0022(4) 0.0074(4)
O9A 0.0363(5) 0.0294(5) 0.0148(4) 0.0095(4) 0.0022(4) 0.0133(4)
O9B 0.0348(5) 0.0277(5) 0.0224(5) 0.0070(4) 0.0024(4) 0.0203(4)
C10 0.0159(5) 0.0132(5) 0.0184(5) 0.0053(4) 0.0016(4) 0.0022(4)
N11 0.0243(5) 0.0168(5) 0.0158(5) 0.0029(4) -0.0016(4) 0.0088(4)
C12 0.0177(5) 0.0177(5) 0.0186(5) 0.0045(4) 0.0020(4) 0.0074(4)
N13 0.0235(5) 0.0151(5) 0.0155(5) 0.0060(4) -0.0008(4) 0.0074(4)
N14 0.0282(6) 0.0168(5) 0.0191(5) 0.0042(4) -0.0005(4) 0.0041(4)
C14 0.0213(5) 0.0167(5) 0.0137(5) 0.0036(4) 0.0038(4) 0.0099(4)
N15 0.0259(5) 0.0172(5) 0.0120(4) 0.0052(4) -0.0002(4) 0.0064(4)
C16 0.0213(6) 0.0174(5) 0.0168(5) 0.0065(4) 0.0049(4) 0.0071(5)
N17 0.0237(5) 0.0160(5) 0.0175(5) 0.0068(4) 0.0028(4) 0.0087(4)
N18 0.0228(5) 0.0156(5) 0.0189(5) 0.0053(4) 0.0014(4) 0.0079(4)
N19 0.0237(5) 0.0157(5) 0.0235(5) 0.0067(4) 0.0033(4) 0.0076(4)
O20 0.0463(6) 0.0271(5) 0.0308(5) 0.0028(4) 0.0082(5) 0.0233(5)
O21 0.0397(6) 0.0260(5) 0.0242(5) 0.0122(4) 0.0035(4) 0.0174(4)
O1S 0.0426(6) 0.0290(5) 0.0224(5) 0.0091(4) 0.0062(4) 0.0194(5)

loop_
_atom_type_symbol
_atom_type_description
_atom_type_scat_dispersion_real
_atom_type_scat_dispersion_imag
_atom_type_scat_source
C C 0.0033 0.0016 'International Tables Vol C Tables 4.2.6.8 and 6.1.1.4'
H H 0.0000 0.0000 'International Tables Vol C Tables 4.2.6.8 and 6.1.1.4'
N N 0.0061 0.0033 'International Tables Vol C Tables 4.2.6.8 and 6.1.1.4'
O O 0.0106 0.0060 'International Tables Vol C Tables 4.2.6.8 and 6.1.1.4'

loop_
_geom_angle_atom_site_label_1
_geom_angle_atom_site_label_2
_geom_angle_atom_site_label_3
_geom_angle
_geom_angle_site_symmetry_1
_geom_angle_site_symmetry_3
_geom_angle_publ_flag
N5 C1 N2 113.01(10) . . ?
N5 C1 N6 125.46(11) . . ?
N2 C1 N6 121.53(11) . . ?
C1 N2 N3 103.64(10) . . ?
N4 N3 N2 109.78(10) . . ?
N3 N4 N5 109.97(10) . . ?
C1 N5 N4 103.60(10) . . ?
C7 N6 C1 125.00(10) . . ?
C7 N6 H6A 117.5 . . ?
C1 N6 H6A 117.5 . . ?
C7 N7 H7A 120.0 . . ?
C7 N7 H7B 120.0 . . ?
H7A N7 H7B 120.0 . . ?
N7 C7 N6 120.43(11) . . ?
N7 C7 N8 128.66(11) . . ?
N6 C7 N8 110.91(10) . . ?
N9 N8 C7 117.77(10) . . ?
O9B N9 O9A 120.09(10) . . ?
O9B N9 N8 124.73(10) . . ?
O9A N9 N8 115.17(10) . . ?
N17 C10 N11 111.36(10) . . ?
N17 C10 N18 133.04(11) . . ?
N11 C10 N18 115.60(10) . . ?
C10 N11 C12 111.86(10) . . ?
C10 N11 H11A 124.1 . . ?
C12 N11 H11A 124.1 . . ?
N11 C12 N13 113.23(10) . . ?
N11 C12 C16 102.63(9) . . ?
N13 C12 C16 102.96(9) . . ?
N11 C12 H12A 112.4 . . ?
N13 C12 H12A 112.4 . . ?
C16 C12 H12A 112.4 . . ?
C14 N13 C12 111.05(10) . . ?
C14 N13 H13A 124.5 . . ?
C12 N13 H13A 124.5 . . ?
C14 N14 H14A 120.0 . . ?
C14 N14 H14B 120.0 . . ?
H14A N14 H14B 120.0 . . ?
N14 C14 N13 124.92(11) . . ?
N14 C14 N15 123.73(11) . . ?
N13 C14 N15 111.34(11) . . ?
C14 N15 C16 111.48(10) . . ?
C14 N15 H15A 124.3 . . ?
C16 N15 H15A 124.3 . . ?
N15 C16 N17 113.82(10) . . ?
N15 C16 C12 102.82(9) . . ?
N17 C16 C12 102.83(9) . . ?
N15 C16 H16A 112.2 . . ?
N17 C16 H16A 112.2 . . ?
C12 C16 H16A 112.2 . . ?
C10 N17 C16 111.07(10) . . ?
C10 N17 H17A 124.5 . . ?
C16 N17 H17A 124.5 . . ?
N19 N18 C10 117.85(10) . . ?
O20 N19 O21 122.34(11) . . ?
O20 N19 N18 114.86(11) . . ?
O21 N19 N18 122.79(11) . . ?
H1SA O1S H1SB 104.47(17) . . ?

loop_
_geom_bond_atom_site_label_1
_geom_bond_atom_site_label_2
_geom_bond_distance
_geom_bond_site_symmetry_2
_geom_bond_publ_flag
C1 N5 1.3327(15) . ?
C1 N2 1.3375(15) . ?
C1 N6 1.3884(15) . ?
N2 N3 1.3512(14) . ?
N3 N4 1.3074(16) . ?
N4 N5 1.3526(14) . ?
N6 C7 1.3504(15) . ?
N6 H6A 0.8800 . ?
N7 C7 1.3138(15) . ?
N7 H7A 0.8800 . ?
N7 H7B 0.8800 . ?
C7 N8 1.3705(15) . ?
N8 N9 1.3335(14) . ?
N9 O9B 1.2470(14) . ?
N9 O9A 1.2485(13) . ?
C10 N17 1.3325(15) . ?
C10 N11 1.3357(15) . ?
C10 N18 1.3532(16) . ?
N11 C12 1.4434(15) . ?
N11 H11A 0.8800 . ?
C12 N13 1.4540(16) . ?
C12 C16 1.5618(16) . ?
C12 H12A 1.0000 . ?
N13 C14 1.3386(15) . ?
N13 H13A 0.8800 . ?
N14 C14 1.3091(16) . ?
N14 H14A 0.8800 . ?
N14 H14B 0.8800 . ?
C14 N15 1.3403(15) . ?
N15 C16 1.4486(16) . ?
N15 H15A 0.8800 . ?
C16 N17 1.4598(15) . ?
C16 H16A 1.0000 . ?
N17 H17A 0.8800 . ?
N18 N19 1.3402(14) . ?
N19 O20 1.2340(15) . ?
N19 O21 1.2473(14) . ?
O1S H1SA 0.8601(10) . ?
O1S H1SB 0.8601(10) . ?

loop_
_geom_hbond_atom_site_label_D
_geom_hbond_atom_site_label_H
_geom_hbond_atom_site_label_A
_geom_hbond_distance_DH
_geom_hbond_distance_HA
_geom_hbond_distance_DA
_geom_hbond_angle_DHA
_geom_hbond_site_symmetry_A
N6 H6A N2 0.88 1.99 2.8613(15) 168.1 2_566
N7 H7B O9B 0.88 1.97 2.5683(14) 124.2 .
N7 H7B O20 0.88 2.21 2.9869(14) 146.7 1_544
N11 H11A N18 0.88 2.11 2.9524(15) 161.3 2_668
N11 H11A O20 0.88 2.59 3.3201(15) 141.6 2_668
N13 H13A O21 0.88 2.41 3.0193(14) 126.5 1_545
N13 H13A O9B 0.88 2.51 2.9343(14) 110.2 2_657
N14 H14A O21 0.88 2.20 2.9152(15) 138.2 1_545
N14 H14B N4 0.88 2.11 2.8573(16) 142.7 2_556
N15 H15A O9A 0.88 2.25 2.7924(13) 119.8 .
N15 H15A N4 0.88 2.68 3.2421(15) 123.0 2_556
N17 H17A O21 0.88 2.14 2.6231(14) 114.3 .
N17 H17A O1S 0.88 2.17 2.9555(14) 148.2 .
O1S H1SA O9A 0.8601(10) 2.023(5) 2.8520(15) 161.6(15) .
O1S H1SA N8 0.8601(10) 2.620(9) 3.3558(14) 144.2(13) .
O1S H1SB N3 0.8601(10) 2.108(3) 2.9647(14) 173.8(19) 2_566

loop_
_geom_torsion_atom_site_label_1
_geom_torsion_atom_site_label_2
_geom_torsion_atom_site_label_3
_geom_torsion_atom_site_label_4
_geom_torsion
_geom_torsion_site_symmetry_1
_geom_torsion_site_symmetry_2
_geom_torsion_site_symmetry_3
_geom_torsion_site_symmetry_4
_geom_torsion_publ_flag
N5 C1 N2 N3 0.51(14) . . . . ?
N6 C1 N2 N3 -179.84(11) . . . . ?
C1 N2 N3 N4 -0.11(13) . . . . ?
N2 N3 N4 N5 -0.30(14) . . . . ?
N2 C1 N5 N4 -0.68(14) . . . . ?
N6 C1 N5 N4 179.69(11) . . . . ?
N3 N4 N5 C1 0.59(13) . . . . ?
N5 C1 N6 C7 1.8(2) . . . . ?
N2 C1 N6 C7 -177.83(11) . . . . ?
C1 N6 C7 N7 1.25(19) . . . . ?
C1 N6 C7 N8 -178.33(11) . . . . ?
N7 C7 N8 N9 2.16(19) . . . . ?
N6 C7 N8 N9 -178.32(10) . . . . ?
C7 N8 N9 O9B 0.40(18) . . . . ?
C7 N8 N9 O9A 179.72(10) . . . . ?
N17 C10 N11 C12 -4.73(15) . . . . ?
N18 C10 N11 C12 175.52(10) . . . . ?
C10 N11 C12 N13 -104.92(12) . . . . ?
C10 N11 C12 C16 5.33(13) . . . . ?
N11 C12 N13 C14 116.08(11) . . . . ?
C16 C12 N13 C14 6.02(13) . . . . ?
C12 N13 C14 N14 175.83(11) . . . . ?
C12 N13 C14 N15 -5.17(14) . . . . ?
N14 C14 N15 C16 -179.21(11) . . . . ?
N13 C14 N15 C16 1.78(14) . . . . ?
C14 N15 C16 N17 -108.44(11) . . . . ?
C14 N15 C16 C12 2.00(13) . . . . ?
N11 C12 C16 N15 -122.42(10) . . . . ?
N13 C12 C16 N15 -4.62(11) . . . . ?
N11 C12 C16 N17 -3.95(11) . . . . ?
N13 C12 C16 N17 113.84(10) . . . . ?
N11 C10 N17 C16 1.76(14) . . . . ?
N18 C10 N17 C16 -178.55(12) . . . . ?
N15 C16 N17 C10 112.02(11) . . . . ?
C12 C16 N17 C10 1.58(13) . . . . ?
N17 C10 N18 N19 -1.8(2) . . . . ?
N11 C10 N18 N19 177.88(11) . . . . ?
C10 N18 N19 O20 178.70(11) . . . . ?
C10 N18 N19 O21 -2.38(18) . . . . ?
